data_1526320
loop_
_publ_author_name
'Henry, P.F.'
'Weller, M.T.'
'Wilson, C.C.'

_publ_section_title
;
 Structural investigation of TS-1: determination of the true nonrandom
 titanium framework substitution and silicon vacancy distribution from
 powder neutron diffraction studies using isotopes
;
_journal_name_full 'J. Phys. Chem. B'
_journal_page_first 7452
_journal_page_last 7458
_journal_volume 105
_journal_year 2001
_chemical_formula_sum 'O2 Si0.9717'
_chemical_name_systematic 'Si0.9717 O2'
_space_group_IT_number 62
_symmetry_space_group_name_Hall '-P 2ac 2n'
_symmetry_space_group_name_H-M 'P n m a'
_cell_angle_alpha 90
_cell_angle_beta 90
_cell_angle_gamma 90
_cell_formula_units_Z 96
_cell_length_a 20.1381
_cell_length_b 19.936
_cell_length_c 13.4169
_cell_volume 5386.525
_citation_journal_id_ASTM JPCBFK
_cod_data_source_file Henry_JPCBFK_2001_1433.cif
_cod_data_source_block O2Si0.9717
_cod_database_code 1526320

loop_
_symmetry_equiv_pos_as_xyz
x,y,z
-x+1/2,-y,z+1/2
x+1/2,-y+1/2,-z+1/2
-x,y+1/2,-z
-x,-y,-z
x-1/2,y,-z-1/2
-x-1/2,y-1/2,z-1/2
x,-y-1/2,z

loop_
_atom_site_label
_atom_site_type_symbol
_atom_site_fract_x
_atom_site_fract_y
_atom_site_fract_z
_atom_site_occupancy
_atom_site_U_iso_or_equiv
O13 O-2 0.3102 -0.0552 0.8465 1 0.0
O5 O-2 0.12 0.059 0.7488 1 0.0
O4 O-2 0.0968 0.0704 -0.0847 1 0.0
O6 O-2 0.2492 0.0437 0.7594 1 0.0
O26 O-2 0.1048 0.75 0.0483 1 0.0
Si10 Si+4 0.1186 0.8284 0.0308 1 0.0
Si8 Si+4 0.3104 0.8663 0.822 1 0.0
Si7 Si+4 0.4255 0.8285 0.6682 1 0.0
O17 O-2 0.3957 0.8693 0.5751 1 0.0
O20 O-2 0.2032 0.8723 0.5874 1 0.0
O22 O-2 -0.0026 0.8557 0.8013 1 0.0
O16 O-2 0.401 -0.0035 0.5799 1 0.0
Si9 Si+4 0.2702 0.8299 0.0393 1 0.0
Si6 Si+4 0.1887 0.0704 0.6919 1 0.0
O14 O-2 0.0721 -0.049 0.8315 1 0.0
O9 O-2 0.1944 0.8518 0.0272 1 0.0
O12 O-2 0.246 0.8324 0.7735 1 0.0
Si12 Si+4 0.1921 0.8282 0.6859 1 0.0
O7 O-2 0.3663 0.8532 0.7391 1 0.0
Si1 Si+4 0.4164 0.0532 0.661 0.78 0.0
O24 O-2 0.2028 0.75 0.665 1 0.0
O1 O-2 0.3774 0.0526 0.7652 1 0.0
O18 O-2 0.1899 0.1401 0.6323 1 0.0
O2 O-2 0.3029 0.0579 -0.0716 1 0.0
O25 O-2 0.2732 0.75 0.0299 1 0.0
O19 O-2 0.194 0.0119 0.5874 1 0.0
O3 O-2 0.2108 0.0672 0.0387 1 0.0
O21 O-2 -0.0118 0.0394 0.793 1 0.0
Si5 Si+4 0.0646 0.0313 0.8232 0.88 0.0
Si11 Si+4 0.0748 0.8722 0.8137 1 0.0
Si3 Si+4 0.2887 0.0529 0.0459 1 0.0
O11 O-2 0.1229 0.8292 0.7441 1 0.0
O10 O-2 0.0877 0.8452 -0.0759 1 0.0
O8 O-2 0.3073 0.8506 -0.0713 1 0.0
O23 O-2 0.43 0.75 0.6922 1 0.0
O15 O-2 0.4146 0.1278 0.6172 1 0.0
Si2 Si+4 0.3139 0.0232 0.8217 1 0.0
Si4 Si+4 0.1323 0.0649 0.0217 1 0.0
